data_4118588
loop_
_publ_author_name
'Pengyan Wu'
'Cheng He'
'Jian Wang'
'Xiaojun Peng'
'Xuezhao Li'
'Yonglin An'
'Chunying Duan'

_publ_section_title
;
 Photoactive Chiral Metal-Organic Frameworks for Light-Driven Asymmetric
 \a-Alkylation of Aldehydes
;
_journal_name_full 'Journal of the American Chemical Society'
_journal_page_first 14991
_journal_page_last 14999
_journal_paper_doi 10.1021/ja305367j
_journal_volume 134
_journal_year 2012
_chemical_formula_sum 'C42 H42 Ho4 N2 O24'
_chemical_formula_weight 1618.50
_chemical_name_systematic
; 
 ? 
;
_space_group_IT_number 114
_symmetry_cell_setting tetragonal
_symmetry_space_group_name_Hall 'P -4 2n'
_symmetry_space_group_name_H-M 'P -4 21 c'
_atom_sites_solution_hydrogens geom
_atom_sites_solution_primary direct
_atom_sites_solution_secondary difmap
_audit_creation_method SHELXL-97
_cell_angle_alpha 90.00
_cell_angle_beta 90.00
_cell_angle_gamma 90.00
_cell_formula_units_Z 2
_cell_length_a 12.5729(19)
_cell_length_b 12.5729(19)
_cell_length_c 25.944(8)
_cell_measurement_temperature 298(2)
_cell_volume 4101.2(15)
_computing_cell_refinement 'Bruker SMART'
_computing_data_collection 'Bruker SMART'
_computing_data_reduction 'Bruker SAINT'
_computing_molecular_graphics 'Bruker SHELXTL'
_computing_publication_material 'Bruker SHELXTL'
_computing_structure_refinement 'Bruker SHELXTL'
_computing_structure_solution 'Bruker SHELXTL'
_diffrn_ambient_temperature 298(2)
_diffrn_measured_fraction_theta_full 0.999
_diffrn_measured_fraction_theta_max 0.999
_diffrn_measurement_device_type 'CCD area detector'
_diffrn_measurement_method 'phi and omega scans'
_diffrn_radiation_monochromator graphite
_diffrn_radiation_source 'fine-focus sealed tube'
_diffrn_radiation_type MoK\a
_diffrn_radiation_wavelength 0.71073
_diffrn_reflns_av_R_equivalents 0.1220
_diffrn_reflns_av_sigmaI/netI 0.0895
_diffrn_reflns_limit_h_max 14
_diffrn_reflns_limit_h_min -14
_diffrn_reflns_limit_k_max 14
_diffrn_reflns_limit_k_min -14
_diffrn_reflns_limit_l_max 27
_diffrn_reflns_limit_l_min -30
_diffrn_reflns_number 18712
_diffrn_reflns_theta_full 25.00
_diffrn_reflns_theta_max 25.00
_diffrn_reflns_theta_min 2.26
_exptl_absorpt_coefficient_mu 3.869
_exptl_absorpt_correction_T_max 0.6756
_exptl_absorpt_correction_T_min 0.5117
_exptl_absorpt_correction_type empirical
_exptl_absorpt_process_details SADABS
_exptl_crystal_colour yellow
_exptl_crystal_density_diffrn 1.311
_exptl_crystal_description block
_exptl_crystal_F_000 1536
_exptl_crystal_size_max 0.20
_exptl_crystal_size_mid 0.17
_exptl_crystal_size_min 0.11
_refine_diff_density_max 0.838
_refine_diff_density_min -0.643
_refine_diff_density_rms 0.194
_refine_ls_abs_structure_details 'Flack H D (1983), Acta Cryst. A39, 876-881'
_refine_ls_abs_structure_Flack 0.08(6)
_refine_ls_extinction_method none
_refine_ls_goodness_of_fit_ref 1.017
_refine_ls_hydrogen_treatment 'riding mode'
_refine_ls_matrix_type full
_refine_ls_number_parameters 166
_refine_ls_number_reflns 3611
_refine_ls_number_restraints 18
_refine_ls_restrained_S_all 1.016
_refine_ls_R_factor_all 0.1064
_refine_ls_R_factor_gt 0.0664
_refine_ls_shift/su_max 0.003
_refine_ls_shift/su_mean 0.000
_refine_ls_structure_factor_coef Fsqd
_refine_ls_weighting_details 'calc w=1/[\s^2^(Fo^2^)+(0.1013P)^2^+0.0000P] where P=(Fo^2^+2Fc^2^)/3'
_refine_ls_weighting_scheme calc
_refine_ls_wR_factor_gt 0.1692
_refine_ls_wR_factor_ref 0.1908
_reflns_number_gt 2354
_reflns_number_total 3611
_reflns_threshold_expression >2sigma(I)
_cod_data_source_file ja305367j_si_002.cif
_cod_data_source_block 1
_cod_original_cell_volume 4101.2(16)
_cod_database_code 4118588

loop_
_symmetry_equiv_pos_as_xyz
'x, y, z'
'-x, -y, z'
'y, -x, -z'
'-y, x, -z'
'-x+1/2, y+1/2, -z+1/2'
'x+1/2, -y+1/2, -z+1/2'
'-y+1/2, -x+1/2, z+1/2'
'y+1/2, x+1/2, z+1/2'

loop_
_atom_site_label
_atom_site_type_symbol
_atom_site_fract_x
_atom_site_fract_y
_atom_site_fract_z
_atom_site_U_iso_or_equiv
_atom_site_adp_type
_atom_site_occupancy
_atom_site_symmetry_multiplicity
_atom_site_calc_flag
_atom_site_refinement_flags
_atom_site_disorder_assembly
_atom_site_disorder_group
Ho1 Ho 1.85647(2) 1.04276(2) 0.551621(11) 0.06133(6) Uani 1 1 d . . .
O1 O 2.0245(3) 1.1074(3) 0.53748(12) 0.0642(12) Uani 1 1 d . . .
H1A H 2.0391 1.1607 0.5564 0.077 Uiso 1 1 d R . .
O2 O 1.8111(4) 0.7768(4) 0.48874(19) 0.1084(18) Uani 1 1 d . . .
O3 O 1.7420(3) 0.9035(4) 0.53651(19) 0.0921(18) Uani 1 1 d . . .
O4 O 1.4141(3) 0.5054(5) 0.86728(15) 0.0910(18) Uani 1 1 d . . .
O1W O 1.8787(8) 1.2039(5) 0.6083(2) 0.119(3) Uani 0.75 1 d P . .
O2W O 1.7023(5) 1.0818(5) 0.6035(2) 0.0889(19) Uiso 0.75 1 d P . .
N1 N 1.5000 0.5000 0.6246(2) 0.093(2) Uani 1 2 d S . .
C1 C 1.5000 0.5000 0.8443(3) 0.074(3) Uani 1 2 d S . .
C2 C 1.5000 0.5000 0.78671(19) 0.089(4) Uani 1 2 d SD . .
C3 C 1.5942(3) 0.5237(6) 0.76068(13) 0.087(2) Uani 1 1 d D . .
H3A H 1.6565 0.5398 0.7783 0.104 Uiso 1 1 calc R . .
C4 C 1.5906(3) 0.5222(6) 0.70748(13) 0.090(2) Uani 1 1 d D . .
H4A H 1.6528 0.5369 0.6895 0.108 Uiso 1 1 calc R . .
C5 C 1.5000 0.5000 0.67960(17) 0.081(3) Uani 1 2 d SD . .
C6 C 1.5563(4) 0.5775(4) 0.59745(17) 0.083(2) Uani 1 1 d D . .
C7 C 1.6240(4) 0.5434(3) 0.55828(19) 0.095(2) Uani 1 1 d D . .
H7A H 1.6315 0.4719 0.5498 0.114 Uiso 1 1 calc R . .
C8 C 1.6807(4) 0.6246(4) 0.53222(17) 0.082(2) Uani 1 1 d D . .
H8A H 1.7224 0.6049 0.5042 0.099 Uiso 1 1 calc R . .
C9 C 1.6785(4) 0.7305(3) 0.54556(17) 0.0679(17) Uani 1 1 d D . .
C10 C 1.6102(4) 0.7569(4) 0.5857(2) 0.094(2) Uani 1 1 d D . .
H10A H 1.6090 0.8273 0.5967 0.113 Uiso 1 1 calc R . .
C11 C 1.5434(5) 0.6846(4) 0.6106(2) 0.094(3) Uani 1 1 d D . .
H11A H 1.4930 0.7065 0.6346 0.112 Uiso 1 1 calc R . .
C12 C 1.7496(6) 0.8090(6) 0.5226(2) 0.083(2) Uani 1 1 d . . .
O3W O 2.0000 0.5000 0.8547(6) 0.134(6) Uiso 0.50 2 d SP . .
O4W O 2.0000 1.5000 0.5750(12) 0.146(14) Uiso 0.25 2 d SP A 1
O5W O 2.0000 1.5000 0.5456(15) 0.167(15) Uiso 0.25 2 d SP B 2

loop_
_atom_site_aniso_label
_atom_site_aniso_U_11
_atom_site_aniso_U_22
_atom_site_aniso_U_33
_atom_site_aniso_U_23
_atom_site_aniso_U_13
_atom_site_aniso_U_12
Ho1 0.06077(12) 0.06614(13) 0.05707(10) 0.00465(15) 0.00218(15) 0.00502(13)
O1 0.074(2) 0.063(2) 0.056(2) -0.0043(16) -0.0056(18) 0.004(2)
O2 0.107(3) 0.112(3) 0.107(3) -0.034(3) 0.032(3) -0.059(3)
O3 0.062(3) 0.087(3) 0.127(4) 0.004(3) 0.006(3) -0.014(2)
O4 0.065(3) 0.143(4) 0.065(2) 0.005(3) -0.006(2) -0.024(3)
O1W 0.188(8) 0.088(5) 0.080(4) -0.021(3) 0.004(5) -0.001(5)
N1 0.113(5) 0.107(5) 0.058(4) 0.000 0.000 -0.084(4)
C1 0.070(5) 0.102(6) 0.051(4) 0.000 0.000 -0.028(5)
C2 0.079(6) 0.074(6) 0.115(7) 0.000 0.000 -0.027(5)
C3 0.093(5) 0.105(5) 0.063(3) -0.019(4) -0.004(3) -0.022(4)
C4 0.098(4) 0.117(5) 0.054(3) -0.004(3) 0.010(3) -0.045(4)
C5 0.086(6) 0.121(8) 0.035(4) 0.000 0.000 -0.025(6)
C6 0.089(5) 0.113(5) 0.048(3) -0.012(3) -0.002(3) -0.026(4)
C7 0.108(5) 0.074(4) 0.104(4) -0.018(4) -0.016(4) -0.031(4)
C8 0.075(4) 0.116(5) 0.056(3) -0.014(3) 0.020(3) -0.019(4)
C9 0.068(3) 0.078(3) 0.057(3) -0.001(3) 0.003(3) -0.033(3)
C10 0.110(5) 0.069(4) 0.103(4) -0.003(4) 0.046(4) -0.031(4)
C11 0.085(5) 0.109(5) 0.087(4) -0.003(4) 0.006(4) -0.016(5)
C12 0.083(4) 0.105(5) 0.059(3) 0.011(3) -0.003(3) -0.012(4)

loop_
_atom_type_symbol
_atom_type_description
_atom_type_scat_dispersion_real
_atom_type_scat_dispersion_imag
_atom_type_scat_source
C C 0.0033 0.0016 'International Tables Vol C Tables 4.2.6.8 and 6.1.1.4'
H H 0.0000 0.0000 'International Tables Vol C Tables 4.2.6.8 and 6.1.1.4'
N N 0.0061 0.0033 'International Tables Vol C Tables 4.2.6.8 and 6.1.1.4'
O O 0.0106 0.0060 'International Tables Vol C Tables 4.2.6.8 and 6.1.1.4'
Ho Ho -0.2175 4.6783 'International Tables Vol C Tables 4.2.6.8 and 6.1.1.4'

loop_
_geom_angle_atom_site_label_1
_geom_angle_atom_site_label_2
_geom_angle_atom_site_label_3
_geom_angle
_geom_angle_site_symmetry_1
_geom_angle_site_symmetry_3
O1 Ho1 O3 145.00(15) . .
O1 Ho1 O4 87.12(14) . 6_566
O3 Ho1 O4 98.77(18) . 6_566
O1 Ho1 O2 92.54(16) . 3_686
O3 Ho1 O2 104.68(17) . 3_686
O4 Ho1 O2 138.48(19) 6_566 3_686
O1 Ho1 O1 72.64(14) . 4_846
O3 Ho1 O1 83.08(15) . 4_846
O4 Ho1 O1 143.65(15) 6_566 4_846
O2 Ho1 O1 73.83(15) 3_686 4_846
O1 Ho1 O2W 139.27(18) . .
O3 Ho1 O2W 75.35(19) . .
O4 Ho1 O2W 78.26(19) 6_566 .
O2 Ho1 O2W 75.2(2) 3_686 .
O1 Ho1 O2W 135.99(18) 4_846 .
O1 Ho1 O1 71.63(15) . 2_975
O3 Ho1 O1 76.65(14) . 2_975
O4 Ho1 O1 75.00(15) 6_566 2_975
O2 Ho1 O1 143.51(14) 3_686 2_975
O1 Ho1 O1 70.12(13) 4_846 2_975
O2W Ho1 O1 137.38(18) . 2_975
O1 Ho1 O1W 72.9(2) . .
O3 Ho1 O1W 141.4(2) . .
O4 Ho1 O1W 69.1(2) 6_566 .
O2 Ho1 O1W 71.2(2) 3_686 .
O1 Ho1 O1W 128.84(19) 4_846 .
O2W Ho1 O1W 66.4(3) . .
O1 Ho1 O1W 130.0(2) 2_975 .
O1 Ho1 Ho1 38.59(9) . 2_975
O3 Ho1 Ho1 112.48(11) . 2_975
O4 Ho1 Ho1 67.92(11) 6_566 2_975
O2 Ho1 Ho1 129.39(13) 3_686 2_975
O1 Ho1 Ho1 77.79(9) 4_846 2_975
O2W Ho1 Ho1 145.99(15) . 2_975
O1 Ho1 Ho1 35.92(9) 2_975 2_975
O1W Ho1 Ho1 97.1(2) . 2_975
O1 Ho1 Ho1 78.31(9) . 4_846
O3 Ho1 Ho1 67.48(12) . 4_846
O4 Ho1 Ho1 112.27(13) 6_566 4_846
O2 Ho1 Ho1 108.26(12) 3_686 4_846
O1 Ho1 Ho1 35.19(9) 4_846 4_846
O2W Ho1 Ho1 142.38(15) . 4_846
O1 Ho1 Ho1 37.52(8) 2_975 4_846
O1W Ho1 Ho1 151.1(2) . 4_846
Ho1 Ho1 Ho1 60.097(7) 2_975 4_846
O1 Ho1 Ho1 36.52(8) . 3_686
O3 Ho1 Ho1 121.50(12) . 3_686
O4 Ho1 Ho1 122.71(11) 6_566 3_686
O2 Ho1 Ho1 71.63(12) 3_686 3_686
O1 Ho1 Ho1 38.84(9) 4_846 3_686
O2W Ho1 Ho1 145.72(15) . 3_686
O1 Ho1 Ho1 76.84(8) 2_975 3_686
O1W Ho1 Ho1 94.33(18) . 3_686
Ho1 Ho1 Ho1 60.097(7) 2_975 3_686
Ho1 Ho1 Ho1 59.806(14) 4_846 3_686
Ho1 O1 Ho1 108.29(14) . 3_686
Ho1 O1 Ho1 105.48(14) . 2_975
Ho1 O1 Ho1 103.64(13) 3_686 2_975
Ho1 O1 H1A 112.8 . .
Ho1 O1 H1A 113.0 3_686 .
Ho1 O1 H1A 113.0 2_975 .
C12 O2 Ho1 131.9(5) . 4_846
C12 O3 Ho1 136.7(4) . .
C1 O4 Ho1 134.5(4) . 6_466
C6 N1 C6 119.4(6) 2_865 .
C6 N1 C5 120.3(3) 2_865 .
C6 N1 C5 120.3(3) . .
O4 C1 O4 122.3(7) . 2_865
O4 C1 C2 118.9(4) . .
O4 C1 C2 118.9(4) 2_865 .
C3 C2 C3 122.1(5) 2_865 .
C3 C2 C1 118.9(2) 2_865 .
C3 C2 C1 118.9(2) . .
C4 C3 C2 116.9(4) . .
C4 C3 H3A 121.5 . .
C2 C3 H3A 121.5 . .
C5 C4 C3 123.7(4) . .
C5 C4 H4A 118.2 . .
C3 C4 H4A 118.2 . .
C4 C5 C4 116.7(4) . 2_865
C4 C5 N1 121.7(2) . .
C4 C5 N1 121.7(2) 2_865 .
C7 C6 C11 123.0(4) . .
C7 C6 N1 117.6(4) . .
C11 C6 N1 119.4(4) . .
C6 C7 C8 115.8(4) . .
C6 C7 H7A 122.1 . .
C8 C7 H7A 122.1 . .
C9 C8 C7 124.5(4) . .
C9 C8 H8A 117.7 . .
C7 C8 H8A 117.7 . .
C8 C9 C10 115.6(4) . .
C8 C9 C12 122.6(5) . .
C10 C9 C12 121.5(4) . .
C9 C10 C11 124.2(4) . .
C9 C10 H10A 117.9 . .
C11 C10 H10A 117.9 . .
C6 C11 C10 116.4(5) . .
C6 C11 H11A 121.8 . .
C10 C11 H11A 121.8 . .
O2 C12 O3 124.5(7) . .
O2 C12 C9 116.8(6) . .
O3 C12 C9 118.7(6) . .

loop_
_geom_bond_atom_site_label_1
_geom_bond_atom_site_label_2
_geom_bond_distance
_geom_bond_site_symmetry_2
Ho1 O1 2.293(4) .
Ho1 O3 2.300(5) .
Ho1 O4 2.306(4) 6_566
Ho1 O2 2.340(5) 3_686
Ho1 O1 2.367(3) 4_846
Ho1 O2W 2.410(6) .
Ho1 O1 2.438(4) 2_975
Ho1 O1W 2.519(7) .
Ho1 Ho1 3.7659(8) 2_975
Ho1 Ho1 3.7770(8) 4_846
Ho1 Ho1 3.7770(8) 3_686
O1 Ho1 2.367(3) 3_686
O1 Ho1 2.438(4) 2_975
O1 H1A 0.8499 .
O2 C12 1.238(8) .
O2 Ho1 2.340(5) 4_846
O3 C12 1.246(9) .
O4 C1 1.236(6) .
O4 Ho1 2.306(4) 6_466
N1 C6 1.394(6) 2_865
N1 C6 1.394(6) .
N1 C5 1.428(8) .
C1 O4 1.236(6) 2_865
C1 C2 1.493(9) .
C2 C3 1.396(4) 2_865
C2 C3 1.396(4) .
C3 C4 1.381(4) .
C3 H3A 0.9300 .
C4 C5 1.378(4) .
C4 H4A 0.9300 .
C5 C4 1.378(4) 2_865
C6 C7 1.393(7) .
C6 C11 1.399(6) .
C7 C8 1.417(6) .
C7 H7A 0.9300 .
C8 C9 1.376(6) .
C8 H8A 0.9300 .
C9 C10 1.390(7) .
C9 C12 1.459(8) .
C10 C11 1.397(7) .
C10 H10A 0.9300 .
C11 H11A 0.9300 .
